data_7044472
loop_
_publ_author_name
'Jin, Guo-Xin'
'Cui, Peng-Fei'
'Lin, Yue-Jian'

_publ_section_title
;
 Synthesis and Reactivity of 16-electron Half-Sandwich Iridium Complexes
 Bearing a Carboranylthioamide Ligand
;
_journal_name_full 'Dalton Trans.'
_journal_paper_doi 10.1039/C7DT03529B
_journal_year 2017
_chemical_formula_sum 'C25 H36 B10 Ir N O4 S'
_chemical_formula_weight 746.91
_space_group_crystal_system orthorhombic
_space_group_IT_number 19
_space_group_name_Hall 'P 2ac 2ab'
_space_group_name_H-M_alt 'P 21 21 21'
_symmetry_space_group_name_Hall 'P 2ac 2ab'
_symmetry_space_group_name_H-M 'P 21 21 21'
_atom_sites_solution_hydrogens geom
_audit_creation_method SHELXL-2014/7
_audit_update_record
;
2017-10-13 deposited with the CCDC.
2017-10-16 downloaded from the CCDC.
;
_cell_angle_alpha 90
_cell_angle_beta 90
_cell_angle_gamma 90
_cell_formula_units_Z 4
_cell_length_a 10.0392(2)
_cell_length_b 12.9768(2)
_cell_length_c 24.0642(5)
_cell_measurement_reflns_used 9912
_cell_measurement_temperature 173(2)
_cell_measurement_theta_max 70.03
_cell_measurement_theta_min 3.87
_cell_volume 3135.00(10)
_computing_cell_refinement 'Bruker SAINT'
_computing_data_collection 'Bruker APEX2'
_computing_data_reduction 'Bruker SAINT'
_computing_molecular_graphics 'Bruker SHELXTL'
_computing_publication_material 'Bruker SHELXTL'
_computing_structure_refinement 'SHELXL-2014/7 (Sheldrick, 2014)'
_computing_structure_solution 'SHELXS-97 (Sheldrick 2008)'
_diffrn_ambient_temperature 173(2)
_diffrn_measured_fraction_theta_full 0.980
_diffrn_measured_fraction_theta_max 0.977
_diffrn_measurement_device_type 'Bruker APEX-II CCD'
_diffrn_measurement_method '\f and \w scans'
_diffrn_radiation_type CuK\a
_diffrn_radiation_wavelength 1.54178
_diffrn_reflns_av_R_equivalents 0.0235
_diffrn_reflns_av_unetI/netI 0.0369
_diffrn_reflns_Laue_measured_fraction_full 0.980
_diffrn_reflns_Laue_measured_fraction_max 0.977
_diffrn_reflns_limit_h_max 10
_diffrn_reflns_limit_h_min -12
_diffrn_reflns_limit_k_max 13
_diffrn_reflns_limit_k_min -15
_diffrn_reflns_limit_l_max 15
_diffrn_reflns_limit_l_min -28
_diffrn_reflns_number 13147
_diffrn_reflns_point_group_measured_fraction_full 0.986
_diffrn_reflns_point_group_measured_fraction_max 0.983
_diffrn_reflns_theta_full 67.679
_diffrn_reflns_theta_max 70.023
_diffrn_reflns_theta_min 3.870
_exptl_absorpt_coefficient_mu 9.116
_exptl_absorpt_correction_T_max 0.522
_exptl_absorpt_correction_T_min 0.359
_exptl_absorpt_correction_type multi-scan
_exptl_absorpt_process_details sadabs
_exptl_crystal_colour yellow
_exptl_crystal_density_diffrn 1.582
_exptl_crystal_description block
_exptl_crystal_F_000 1472
_exptl_crystal_size_max 0.180
_exptl_crystal_size_mid 0.150
_exptl_crystal_size_min 0.130
_refine_diff_density_max 0.711
_refine_diff_density_min -0.820
_refine_diff_density_rms 0.088
_refine_ls_abs_structure_details
; 
 Refined as an inversion twin. 
;
_refine_ls_abs_structure_Flack 0.089(8)
_refine_ls_extinction_method none
_refine_ls_goodness_of_fit_ref 1.104
_refine_ls_hydrogen_treatment constr
_refine_ls_matrix_type full
_refine_ls_number_parameters 387
_refine_ls_number_reflns 5545
_refine_ls_number_restraints 0
_refine_ls_restrained_S_all 1.104
_refine_ls_R_factor_all 0.0190
_refine_ls_R_factor_gt 0.0179
_refine_ls_shift/su_max 0.001
_refine_ls_shift/su_mean 0.000
_refine_ls_structure_factor_coef Fsqd
_refine_ls_weighting_details 'w=1/[\s^2^(Fo^2^)+(0.0041P)^2^] where P=(Fo^2^+2Fc^2^)/3'
_refine_ls_weighting_scheme calc
_refine_ls_wR_factor_gt 0.0400
_refine_ls_wR_factor_ref 0.0412
_reflns_Friedel_coverage 0.782
_reflns_Friedel_fraction_full 0.994
_reflns_Friedel_fraction_max 0.991
_reflns_number_gt 5415
_reflns_number_total 5545
_reflns_threshold_expression 'I > 2\s(I)'
_cod_data_source_file c7dt03529b2.cif
_cod_data_source_block 5
_cod_database_code 7044472
_shelx_shelxl_version_number 2014/7
_shelx_space_group_comment
; 
The symmetry employed for this shelxl refinement is uniquely defined 
by the following loop, which should always be used as a source of 
symmetry information in preference to the above space-group names. 
They are only intended as comments. 
;
_shelx_estimated_absorpt_t_min 0.291
_shelx_estimated_absorpt_t_max 0.384

loop_
_space_group_symop_operation_xyz
'x, y, z'
'-x+1/2, -y, z+1/2'
'-x, y+1/2, -z+1/2'
'x+1/2, -y+1/2, -z'

loop_
_atom_site_label
_atom_site_type_symbol
_atom_site_fract_x
_atom_site_fract_y
_atom_site_fract_z
_atom_site_U_iso_or_equiv
_atom_site_adp_type
_atom_site_occupancy
_atom_site_site_symmetry_order
_atom_site_calc_flag
_atom_site_refinement_flags_posn
_atom_site_refinement_flags_adp
Ir1 Ir 0.46463(2) 0.52223(2) 0.34297(2) 0.01564(5) Uani 1 1 d . .
S1 S 0.33894(9) 0.67652(7) 0.35042(6) 0.0175(2) Uani 1 1 d . .
N1 N 0.1310(4) 0.7189(3) 0.4218(2) 0.0298(11) Uani 1 1 d . .
O1 O 0.1092(3) 0.7575(2) 0.27973(18) 0.0329(9) Uani 1 1 d . .
O2 O 0.1103(4) 0.6314(3) 0.2153(2) 0.0480(11) Uani 1 1 d . .
O3 O 0.3806(3) 0.5314(3) 0.18405(14) 0.0284(7) Uani 1 1 d . .
O4 O 0.2764(4) 0.3956(3) 0.22230(18) 0.0357(9) Uani 1 1 d . .
C1 C 0.1947(4) 0.5413(3) 0.4191(2) 0.0237(11) Uani 1 1 d . .
C2 C 0.3113(4) 0.4591(3) 0.3933(2) 0.0197(11) Uani 1 1 d . .
B3 B 0.3189(6) 0.4996(4) 0.4631(3) 0.0237(13) Uani 1 1 d . .
H3 H 0.4014 0.5488 0.4797 0.028 Uiso 1 1 calc R U
B4 B 0.1505(5) 0.5145(5) 0.4862(3) 0.0318(13) Uani 1 1 d . .
H4 H 0.1228 0.5734 0.5182 0.038 Uiso 1 1 calc R U
B5 B 0.0440(5) 0.4853(4) 0.4297(3) 0.0314(12) Uani 1 1 d . .
H5 H -0.0539 0.5255 0.4247 0.038 Uiso 1 1 calc R U
B6 B 0.1442(5) 0.4523(4) 0.3707(3) 0.0265(13) Uani 1 1 d . .
H6 H 0.1129 0.4703 0.3271 0.032 Uiso 1 1 calc R U
B7 B 0.2354(6) 0.3407(4) 0.3878(3) 0.0261(12) Uani 1 1 d . .
H7 H 0.2637 0.2834 0.3551 0.031 Uiso 1 1 calc R U
B8 B 0.3411(6) 0.3690(4) 0.4440(3) 0.0266(13) Uani 1 1 d . .
H8 H 0.4401 0.3301 0.4484 0.032 Uiso 1 1 calc R U
B9 B 0.2422(6) 0.4010(4) 0.5029(3) 0.0280(12) Uani 1 1 d . .
H9 H 0.2752 0.3837 0.5464 0.034 Uiso 1 1 calc R U
B10 B 0.0709(6) 0.3915(4) 0.4825(3) 0.0367(16) Uani 1 1 d . .
H10 H -0.0091 0.3679 0.5123 0.044 Uiso 1 1 calc R U
B11 B 0.0666(5) 0.3549(4) 0.4114(3) 0.0343(15) Uani 1 1 d . .
H11 H -0.0169 0.3072 0.3944 0.041 Uiso 1 1 calc R U
B12 B 0.1899(6) 0.3029(5) 0.4566(3) 0.0336(15) Uani 1 1 d . .
H12 H 0.1882 0.2200 0.4696 0.040 Uiso 1 1 calc R U
C3 C 0.2071(4) 0.6512(3) 0.4015(2) 0.0223(11) Uani 1 1 d . .
C4 C 0.1427(5) 0.8262(3) 0.4101(3) 0.0308(12) Uani 1 1 d . .
C5 C 0.0292(6) 0.8763(4) 0.3901(3) 0.0439(14) Uani 1 1 d . .
H5A H -0.0515 0.8391 0.3851 0.053 Uiso 1 1 calc R U
C6 C 0.0348(7) 0.9801(4) 0.3777(3) 0.0551(17) Uani 1 1 d . .
H6A H -0.0408 1.0138 0.3625 0.066 Uiso 1 1 calc R U
C7 C 0.1491(7) 1.0343(4) 0.3872(3) 0.0478(16) Uani 1 1 d . .
H7A H 0.1522 1.1058 0.3789 0.057 Uiso 1 1 calc R U
C8 C 0.2592(7) 0.9866(5) 0.4086(3) 0.0484(17) Uani 1 1 d . .
H8A H 0.3377 1.0255 0.4154 0.058 Uiso 1 1 calc R U
C9 C 0.2574(5) 0.8814(4) 0.4205(3) 0.0334(12) Uani 1 1 d . .
H9A H 0.3339 0.8484 0.4355 0.040 Uiso 1 1 calc R U
C10 C 0.2648(4) 0.6253(3) 0.2883(2) 0.0199(10) Uani 1 1 d . .
C11 C 0.3372(4) 0.5399(3) 0.2788(2) 0.0200(10) Uani 1 1 d . .
C12 C 0.1543(4) 0.6696(4) 0.2567(2) 0.0258(11) Uani 1 1 d . .
C13 C 0.0090(6) 0.8129(5) 0.2480(3) 0.056(2) Uani 1 1 d . .
H13A H 0.0371 0.8175 0.2091 0.083 Uiso 1 1 calc R U
H13B H -0.0016 0.8824 0.2633 0.083 Uiso 1 1 calc R U
H13C H -0.0761 0.7760 0.2502 0.083 Uiso 1 1 calc R U
C14 C 0.3244(4) 0.4804(4) 0.2260(2) 0.0237(10) Uani 1 1 d . .
C15 C 0.3771(6) 0.4801(5) 0.1313(2) 0.0405(12) Uani 1 1 d . .
H15A H 0.4296 0.4166 0.1333 0.061 Uiso 1 1 calc R U
H15B H 0.4145 0.5255 0.1027 0.061 Uiso 1 1 calc R U
H15C H 0.2847 0.4633 0.1218 0.061 Uiso 1 1 calc R U
C16 C 0.6516(4) 0.4834(5) 0.3928(2) 0.0247(11) Uani 1 1 d . .
C17 C 0.6255(4) 0.4042(3) 0.3511(3) 0.0241(11) Uani 1 1 d . .
C18 C 0.6314(4) 0.4528(3) 0.2964(3) 0.0269(12) Uani 1 1 d . .
C19 C 0.6568(4) 0.5611(4) 0.3044(3) 0.0260(12) Uani 1 1 d . .
C20 C 0.6706(4) 0.5781(4) 0.3634(3) 0.0271(12) Uani 1 1 d . .
C21 C 0.6730(5) 0.4672(5) 0.4532(3) 0.0431(15) Uani 1 1 d . .
H21A H 0.7609 0.4363 0.4593 0.065 Uiso 1 1 calc R U
H21B H 0.6040 0.4211 0.4678 0.065 Uiso 1 1 calc R U
H21C H 0.6683 0.5336 0.4725 0.065 Uiso 1 1 calc R U
C22 C 0.6181(5) 0.2910(4) 0.3604(3) 0.0412(16) Uani 1 1 d . .
H22A H 0.7049 0.2599 0.3523 0.062 Uiso 1 1 calc R U
H22B H 0.5505 0.2613 0.3357 0.062 Uiso 1 1 calc R U
H22C H 0.5939 0.2774 0.3991 0.062 Uiso 1 1 calc R U
C23 C 0.6233(6) 0.3984(5) 0.2424(3) 0.0431(15) Uani 1 1 d . .
H23A H 0.5996 0.4476 0.2132 0.065 Uiso 1 1 calc R U
H23B H 0.5552 0.3445 0.2445 0.065 Uiso 1 1 calc R U
H23C H 0.7098 0.3672 0.2339 0.065 Uiso 1 1 calc R U
C24 C 0.6815(6) 0.6364(5) 0.2588(3) 0.0433(16) Uani 1 1 d . .
H24A H 0.6635 0.7063 0.2723 0.065 Uiso 1 1 calc R U
H24B H 0.6227 0.6210 0.2274 0.065 Uiso 1 1 calc R U
H24C H 0.7746 0.6315 0.2468 0.065 Uiso 1 1 calc R U
C25 C 0.7018(6) 0.6800(4) 0.3902(3) 0.0422(16) Uani 1 1 d . .
H25A H 0.6507 0.6868 0.4247 0.063 Uiso 1 1 calc R U
H25B H 0.6778 0.7361 0.3648 0.063 Uiso 1 1 calc R U
H25C H 0.7972 0.6836 0.3986 0.063 Uiso 1 1 calc R U

loop_
_atom_site_aniso_label
_atom_site_aniso_U_11
_atom_site_aniso_U_22
_atom_site_aniso_U_33
_atom_site_aniso_U_23
_atom_site_aniso_U_13
_atom_site_aniso_U_12
Ir1 0.01718(7) 0.01250(7) 0.01725(9) 0.00190(8) 0.00022(9) 0.00060(7)
S1 0.0213(4) 0.0130(4) 0.0183(7) 0.0019(4) 0.0024(5) 0.0011(3)
N1 0.036(2) 0.021(2) 0.033(3) 0.0059(18) 0.011(2) 0.0073(17)
O1 0.0273(15) 0.0264(17) 0.045(3) 0.0043(16) -0.0092(19) 0.0095(14)
O2 0.050(2) 0.048(2) 0.046(3) -0.007(2) -0.026(2) 0.0096(19)
O3 0.0428(17) 0.0281(16) 0.0143(18) 0.0019(15) 0.0020(16) -0.0056(15)
O4 0.049(2) 0.0277(18) 0.030(3) -0.0076(16) 0.001(2) -0.0161(16)
C1 0.023(2) 0.019(3) 0.030(3) 0.0048(19) 0.009(2) 0.0009(16)
C2 0.025(2) 0.016(2) 0.018(3) 0.0026(17) 0.000(2) 0.0023(16)
B3 0.034(2) 0.025(3) 0.013(3) 0.0028(19) 0.000(2) 0.0016(19)
B4 0.037(3) 0.027(3) 0.030(4) 0.007(3) 0.011(3) 0.003(2)
B5 0.025(2) 0.035(3) 0.034(3) 0.011(3) 0.015(3) 0.000(3)
B6 0.023(2) 0.026(3) 0.031(4) 0.005(2) 0.002(2) -0.0062(19)
B7 0.036(3) 0.019(3) 0.023(3) 0.003(2) 0.005(3) -0.010(2)
B8 0.032(3) 0.016(2) 0.031(4) 0.008(2) 0.006(3) 0.001(2)
B9 0.041(3) 0.028(3) 0.015(3) 0.008(2) 0.004(3) 0.003(2)
B10 0.038(3) 0.024(3) 0.049(5) 0.016(3) 0.015(3) -0.001(2)
B11 0.030(3) 0.029(3) 0.044(4) 0.010(3) 0.004(3) -0.012(2)
B12 0.040(3) 0.026(3) 0.034(4) 0.010(3) 0.008(3) -0.004(2)
C3 0.020(2) 0.018(2) 0.028(3) 0.004(2) 0.003(2) 0.0031(17)
C4 0.035(2) 0.021(2) 0.036(4) 0.003(2) 0.014(3) 0.0036(19)
C5 0.042(3) 0.027(2) 0.063(5) 0.004(2) -0.001(4) 0.005(3)
C6 0.061(3) 0.026(2) 0.078(5) 0.008(3) -0.001(4) 0.010(4)
C7 0.077(4) 0.022(3) 0.044(4) 0.001(2) 0.016(4) 0.002(3)
C8 0.057(3) 0.032(3) 0.056(5) -0.021(3) 0.018(3) -0.012(3)
C9 0.043(3) 0.029(3) 0.027(3) -0.010(2) 0.002(3) 0.004(2)
C10 0.023(2) 0.017(2) 0.020(3) 0.0048(18) 0.000(2) -0.0025(16)
C11 0.0207(18) 0.016(2) 0.024(3) 0.0020(17) 0.006(2) -0.0057(15)
C12 0.022(2) 0.024(2) 0.031(3) 0.006(2) -0.002(2) -0.0010(18)
C13 0.041(3) 0.046(3) 0.079(6) 0.004(3) -0.030(3) 0.018(2)
C14 0.025(2) 0.0212(19) 0.025(3) -0.001(2) -0.001(2) -0.002(2)
C15 0.050(3) 0.048(3) 0.023(3) -0.003(3) 0.001(3) 0.000(3)
C16 0.0177(18) 0.030(2) 0.026(3) 0.007(2) -0.004(2) 0.005(2)
C17 0.0199(18) 0.0166(19) 0.036(4) 0.006(2) 0.003(2) 0.0114(15)
C18 0.023(2) 0.024(3) 0.034(4) -0.003(2) 0.009(2) 0.0061(17)
C19 0.0154(19) 0.025(2) 0.038(4) 0.008(2) 0.008(2) 0.0011(17)
C20 0.0135(18) 0.030(3) 0.038(4) 0.000(2) -0.006(2) -0.0011(17)
C21 0.033(2) 0.056(4) 0.041(4) 0.011(3) -0.013(3) -0.002(3)
C22 0.036(2) 0.021(2) 0.067(5) 0.007(2) 0.008(3) 0.009(2)
C23 0.039(3) 0.052(3) 0.038(4) -0.015(3) 0.010(3) 0.016(3)
C24 0.034(3) 0.048(3) 0.047(5) 0.020(3) 0.010(3) -0.001(2)
C25 0.037(3) 0.032(3) 0.058(5) -0.009(3) -0.010(3) -0.006(2)

loop_
_atom_type_symbol
_atom_type_description
_atom_type_scat_dispersion_real
_atom_type_scat_dispersion_imag
_atom_type_scat_source
C C 0.0181 0.0091 'International Tables Vol C Tables 4.2.6.8 and 6.1.1.4'
H H 0.0000 0.0000 'International Tables Vol C Tables 4.2.6.8 and 6.1.1.4'
B B 0.0090 0.0039 'International Tables Vol C Tables 4.2.6.8 and 6.1.1.4'
Ir Ir -4.7710 6.5667 'International Tables Vol C Tables 4.2.6.8 and 6.1.1.4'
N N 0.0311 0.0180 'International Tables Vol C Tables 4.2.6.8 and 6.1.1.4'
S S 0.3331 0.5567 'International Tables Vol C Tables 4.2.6.8 and 6.1.1.4'
O O 0.0492 0.0322 'International Tables Vol C Tables 4.2.6.8 and 6.1.1.4'

loop_
_geom_angle_atom_site_label_1
_geom_angle_atom_site_label_2
_geom_angle_atom_site_label_3
_geom_angle
C11 Ir1 C2 91.19(18)
C11 Ir1 C19 102.0(2)
C2 Ir1 C19 164.84(18)
C11 Ir1 C18 98.0(2)
C2 Ir1 C18 133.01(18)
C19 Ir1 C18 38.21(18)
C11 Ir1 C17 127.1(2)
C2 Ir1 C17 102.09(16)
C19 Ir1 C17 63.92(17)
C18 Ir1 C17 38.4(2)
C11 Ir1 C20 135.58(19)
C2 Ir1 C20 131.9(2)
C19 Ir1 C20 37.9(2)
C18 Ir1 C20 62.91(19)
C17 Ir1 C20 62.40(16)
C11 Ir1 C16 161.43(18)
C2 Ir1 C16 102.17(18)
C19 Ir1 C16 63.4(2)
C18 Ir1 C16 63.5(2)
C17 Ir1 C16 37.7(2)
C20 Ir1 C16 36.86(18)
C11 Ir1 S1 67.96(12)
C2 Ir1 S1 84.09(12)
C19 Ir1 S1 107.73(12)
C18 Ir1 S1 141.82(14)
C17 Ir1 S1 162.91(13)
C20 Ir1 S1 101.56(13)
C16 Ir1 S1 125.70(15)
C10 S1 C3 101.1(2)
C10 S1 Ir1 81.12(14)
C3 S1 Ir1 106.45(14)
C3 N1 C4 123.6(4)
C12 O1 C13 115.8(5)
C14 O3 C15 115.5(4)
C3 C1 B5 121.7(4)
C3 C1 C2 116.0(4)
B5 C1 C2 113.6(3)
C3 C1 B4 118.9(4)
B5 C1 B4 62.6(3)
C2 C1 B4 113.3(3)
C3 C1 B6 118.3(5)
B5 C1 B6 63.3(3)
C2 C1 B6 62.2(3)
B4 C1 B6 115.3(4)
C3 C1 B3 114.4(4)
B5 C1 B3 114.7(4)
C2 C1 B3 61.9(3)
B4 C1 B3 62.8(3)
B6 C1 B3 114.8(3)
C1 C2 B8 106.8(4)
C1 C2 B7 106.4(3)
B8 C2 B7 61.5(3)
C1 C2 B3 59.7(3)
B8 C2 B3 61.2(3)
B7 C2 B3 111.1(4)
C1 C2 B6 59.3(3)
B8 C2 B6 110.5(4)
B7 C2 B6 60.7(3)
B3 C2 B6 110.5(4)
C1 C2 Ir1 117.7(2)
B8 C2 Ir1 122.8(3)
B7 C2 Ir1 128.4(3)
B3 C2 Ir1 113.4(3)
B6 C2 Ir1 122.1(3)
C1 B3 C2 58.5(3)
C1 B3 B8 103.4(4)
C2 B3 B8 58.1(3)
C1 B3 B9 104.1(4)
C2 B3 B9 106.3(4)
B8 B3 B9 60.3(3)
C1 B3 B4 58.2(3)
C2 B3 B4 106.7(4)
B8 B3 B4 107.7(4)
B9 B3 B4 60.0(3)
C1 B3 H3 125.2
C2 B3 H3 122.9
B8 B3 H3 123.0
B9 B3 H3 122.6
B4 B3 H3 121.7
C1 B4 B5 58.3(3)
C1 B4 B9 104.3(4)
B5 B4 B9 107.9(4)
C1 B4 B10 104.5(5)
B5 B4 B10 60.0(4)
B9 B4 B10 60.3(3)
C1 B4 B3 58.9(3)
B5 B4 B3 108.0(4)
B9 B4 B3 59.6(3)
B10 B4 B3 108.1(4)
C1 B4 H4 125.0
B5 B4 H4 121.6
B9 B4 H4 122.5
B10 B4 H4 122.2
B3 B4 H4 121.5
C1 B5 B11 105.0(4)
C1 B5 B4 59.0(3)
B11 B5 B4 108.6(4)
C1 B5 B10 105.4(4)
B11 B5 B10 60.2(4)
B4 B5 B10 60.4(3)
C1 B5 B6 58.9(3)
B11 B5 B6 60.0(3)
B4 B5 B6 108.7(4)
B10 B5 B6 108.5(4)
C1 B5 H5 124.5
B11 B5 H5 122.2
B4 B5 H5 120.9
B10 B5 H5 121.9
B6 B5 H5 121.2
C1 B6 B7 103.9(4)
C1 B6 C2 58.4(3)
B7 B6 C2 58.4(3)
C1 B6 B11 103.5(5)
B7 B6 B11 61.0(3)
C2 B6 B11 106.4(4)
C1 B6 B5 57.8(3)
B7 B6 B5 107.6(4)
C2 B6 B5 106.1(4)
B11 B6 B5 59.2(3)
C1 B6 H6 125.3
B7 B6 H6 122.4
C2 B6 H6 123.0
B11 B6 H6 122.8
B5 B6 H6 122.4
C2 B7 B8 59.1(3)
C2 B7 B6 61.0(3)
B8 B7 B6 108.8(4)
C2 B7 B12 106.7(4)
B8 B7 B12 59.9(3)
B6 B7 B12 108.1(4)
C2 B7 B11 107.6(4)
B8 B7 B11 107.8(5)
B6 B7 B11 60.0(3)
B12 B7 B11 59.6(4)
C2 B7 H7 122.3
B8 B7 H7 121.7
B6 B7 H7 120.9
B12 B7 H7 122.3
B11 B7 H7 122.0
C2 B8 B7 59.4(3)
C2 B8 B3 60.7(3)
B7 B8 B3 108.9(4)
C2 B8 B12 107.6(4)
B7 B8 B12 60.8(4)
B3 B8 B12 108.2(4)
C2 B8 B9 108.1(4)
B7 B8 B9 108.9(4)
B3 B8 B9 60.0(3)
B12 B8 B9 59.9(4)
C2 B8 H8 122.0
B7 B8 H8 121.1
B3 B8 H8 121.2
B12 B8 H8 121.7
B9 B8 H8 121.6
B12 B9 B3 107.9(4)
B12 B9 B8 59.8(3)
B3 B9 B8 59.7(3)
B12 B9 B4 107.4(4)
B3 B9 B4 60.4(3)
B8 B9 B4 107.5(4)
B12 B9 B10 59.6(4)
B3 B9 B10 108.5(4)
B8 B9 B10 107.5(5)
B4 B9 B10 60.0(3)
B12 B9 H9 122.1
B3 B9 H9 121.3
B8 B9 H9 122.2
B4 B9 H9 121.9
B10 B9 H9 121.7
B12 B10 B11 60.2(4)
B12 B10 B5 107.2(5)
B11 B10 B5 59.4(4)
B12 B10 B4 107.2(4)
B11 B10 B4 107.3(4)
B5 B10 B4 59.5(3)
B12 B10 B9 59.6(3)
B11 B10 B9 107.8(4)
B5 B10 B9 107.1(4)
B4 B10 B9 59.7(3)
B12 B10 H10 122.1
B11 B10 H10 121.8
B5 B10 H10 122.4
B4 B10 H10 122.2
B9 B10 H10 122.1
B5 B11 B10 60.4(4)
B5 B11 B6 60.8(3)
B10 B11 B6 109.3(4)
B5 B11 B12 107.5(5)
B10 B11 B12 59.7(4)
B6 B11 B12 107.6(4)
B5 B11 B7 107.4(4)
B10 B11 B7 108.0(4)
B6 B11 B7 59.1(3)
B12 B11 B7 59.9(3)
B5 B11 H11 121.7
B10 B11 H11 121.1
B6 B11 H11 121.4
B12 B11 H11 122.2
B7 B11 H11 122.3
B8 B12 B9 60.4(4)
B8 B12 B10 108.9(4)
B9 B12 B10 60.8(4)
B8 B12 B11 107.9(4)
B9 B12 B11 108.5(4)
B10 B12 B11 60.0(4)
B8 B12 B7 59.2(3)
B9 B12 B7 108.0(4)
B10 B12 B7 108.6(4)
B11 B12 B7 60.4(3)
B8 B12 H12 121.8
B9 B12 H12 121.3
B10 B12 H12 121.0
B11 B12 H12 121.6
B7 B12 H12 121.8
N1 C3 C1 120.3(5)
N1 C3 S1 124.8(4)
C1 C3 S1 114.9(3)
C9 C4 C5 120.1(4)
C9 C4 N1 122.7(5)
C5 C4 N1 117.1(5)
C6 C5 C4 119.6(6)
C6 C5 H5A 120.2
C4 C5 H5A 120.2
C7 C6 C5 120.0(6)
C7 C6 H6A 120.0
C5 C6 H6A 120.0
C6 C7 C8 120.6(5)
C6 C7 H7A 119.7
C8 C7 H7A 119.7
C7 C8 C9 120.7(6)
C7 C8 H8A 119.7
C9 C8 H8A 119.7
C4 C9 C8 118.8(5)
C4 C9 H9A 120.6
C8 C9 H9A 120.6
C11 C10 C12 130.2(5)
C11 C10 S1 102.8(4)
C12 C10 S1 127.0(4)
C10 C11 C14 121.6(4)
C10 C11 Ir1 107.8(4)
C14 C11 Ir1 130.3(3)
O2 C12 O1 124.7(5)
O2 C12 C10 123.4(5)
O1 C12 C10 111.9(5)
O1 C13 H13A 109.5
O1 C13 H13B 109.5
H13A C13 H13B 109.5
O1 C13 H13C 109.5
H13A C13 H13C 109.5
H13B C13 H13C 109.5
O4 C14 O3 124.6(5)
O4 C14 C11 124.7(5)
O3 C14 C11 110.6(4)
O3 C15 H15A 109.5
O3 C15 H15B 109.5
H15A C15 H15B 109.5
O3 C15 H15C 109.5
H15A C15 H15C 109.5
H15B C15 H15C 109.5
C20 C16 C17 106.7(5)
C20 C16 C21 125.9(5)
C17 C16 C21 126.9(5)
C20 C16 Ir1 70.1(3)
C17 C16 Ir1 69.3(2)
C21 C16 Ir1 131.7(3)
C16 C17 C18 108.0(4)
C16 C17 C22 127.0(5)
C18 C17 C22 124.2(5)
C16 C17 Ir1 73.0(2)
C18 C17 Ir1 69.8(2)
C22 C17 Ir1 130.8(3)
C19 C18 C17 107.9(5)
C19 C18 C23 126.3(6)
C17 C18 C23 125.7(5)
C19 C18 Ir1 70.6(3)
C17 C18 Ir1 71.8(3)
C23 C18 Ir1 126.8(4)
C18 C19 C20 107.3(5)
C18 C19 C24 124.8(6)
C20 C19 C24 127.4(5)
C18 C19 Ir1 71.2(3)
C20 C19 Ir1 72.8(3)
C24 C19 Ir1 127.4(3)
C16 C20 C19 110.0(5)
C16 C20 C25 124.7(6)
C19 C20 C25 125.2(5)
C16 C20 Ir1 73.0(3)
C19 C20 Ir1 69.3(3)
C25 C20 Ir1 124.7(3)
C16 C21 H21A 109.5
C16 C21 H21B 109.5
H21A C21 H21B 109.5
C16 C21 H21C 109.5
H21A C21 H21C 109.5
H21B C21 H21C 109.5
C17 C22 H22A 109.5
C17 C22 H22B 109.5
H22A C22 H22B 109.5
C17 C22 H22C 109.5
H22A C22 H22C 109.5
H22B C22 H22C 109.5
C18 C23 H23A 109.5
C18 C23 H23B 109.5
H23A C23 H23B 109.5
C18 C23 H23C 109.5
H23A C23 H23C 109.5
H23B C23 H23C 109.5
C19 C24 H24A 109.5
C19 C24 H24B 109.5
H24A C24 H24B 109.5
C19 C24 H24C 109.5
H24A C24 H24C 109.5
H24B C24 H24C 109.5
C20 C25 H25A 109.5
C20 C25 H25B 109.5
H25A C25 H25B 109.5
C20 C25 H25C 109.5
H25A C25 H25C 109.5
H25B C25 H25C 109.5

loop_
_geom_bond_atom_site_label_1
_geom_bond_atom_site_label_2
_geom_bond_distance
Ir1 C11 2.018(5)
Ir1 C2 2.123(5)
Ir1 C19 2.200(5)
Ir1 C18 2.207(5)
Ir1 C17 2.235(4)
Ir1 C20 2.246(4)
Ir1 C16 2.284(4)
Ir1 S1 2.3733(9)
S1 C10 1.797(5)
S1 C3 1.836(5)
N1 C3 1.262(6)
N1 C4 1.425(6)
O1 C12 1.346(6)
O1 C13 1.453(6)
O2 C12 1.198(7)
O3 C14 1.332(6)
O3 C15 1.433(6)
O4 C14 1.205(6)
C1 C3 1.494(6)
C1 B5 1.697(7)
C1 C2 1.701(5)
C1 B4 1.710(8)
C1 B6 1.717(8)
C1 B3 1.723(7)
C2 B8 1.715(7)
C2 B7 1.720(6)
C2 B3 1.761(8)
C2 B6 1.766(7)
B3 B8 1.770(7)
B3 B9 1.774(8)
B3 B4 1.790(8)
B3 H3 1.1200
B4 B5 1.771(9)
B4 B9 1.782(8)
B4 B10 1.787(8)
B4 H4 1.1200
B5 B11 1.763(9)
B5 B10 1.780(8)
B5 B6 1.792(8)
B5 H5 1.1200
B6 B7 1.762(8)
B6 B11 1.778(8)
B6 H6 1.1200
B7 B8 1.757(9)
B7 B12 1.786(9)
B7 B11 1.796(8)
B7 H7 1.1200
B8 B12 1.770(8)
B8 B9 1.780(9)
B8 H8 1.1200
B9 B12 1.772(9)
B9 B10 1.793(8)
B9 H9 1.1200
B10 B12 1.772(9)
B10 B11 1.777(11)
B10 H10 1.1200
B11 B12 1.781(9)
B11 H11 1.1200
B12 H12 1.1200
C4 C9 1.379(7)
C4 C5 1.397(8)
C5 C6 1.382(7)
C5 H5A 0.9500
C6 C7 1.365(9)
C6 H6A 0.9500
C7 C8 1.367(10)
C7 H7A 0.9500
C8 C9 1.394(8)
C8 H8A 0.9500
C9 H9A 0.9500
C10 C11 1.345(6)
C10 C12 1.463(7)
C11 C14 1.493(7)
C13 H13A 0.9800
C13 H13B 0.9800
C13 H13C 0.9800
C15 H15A 0.9800
C15 H15B 0.9800
C15 H15C 0.9800
C16 C20 1.432(7)
C16 C17 1.460(8)
C16 C21 1.484(8)
C17 C18 1.461(8)
C17 C22 1.487(6)
C18 C19 1.442(7)
C18 C23 1.479(8)
C19 C20 1.443(8)
C19 C24 1.489(7)
C20 C25 1.505(7)
C21 H21A 0.9800
C21 H21B 0.9800
C21 H21C 0.9800
C22 H22A 0.9800
C22 H22B 0.9800
C22 H22C 0.9800
C23 H23A 0.9800
C23 H23B 0.9800
C23 H23C 0.9800
C24 H24A 0.9800
C24 H24B 0.9800
C24 H24C 0.9800
C25 H25A 0.9800
C25 H25B 0.9800
C25 H25C 0.9800

loop_
_geom_torsion_atom_site_label_1
_geom_torsion_atom_site_label_2
_geom_torsion_atom_site_label_3
_geom_torsion_atom_site_label_4
_geom_torsion
C3 C1 C2 B8 145.8(4)
B5 C1 C2 B8 -65.9(5)
B4 C1 C2 B8 3.1(5)
B6 C1 C2 B8 -104.3(4)
B3 C1 C2 B8 40.6(3)
C3 C1 C2 B7 -149.7(5)
B5 C1 C2 B7 -1.4(5)
B4 C1 C2 B7 67.6(5)
B6 C1 C2 B7 -39.8(4)
B3 C1 C2 B7 105.2(4)
C3 C1 C2 B3 105.2(5)
B5 C1 C2 B3 -106.5(4)
B4 C1 C2 B3 -37.5(4)
B6 C1 C2 B3 -145.0(4)
C3 C1 C2 B6 -109.9(5)
B5 C1 C2 B6 38.4(4)
B4 C1 C2 B6 107.4(4)
B3 C1 C2 B6 145.0(4)
C3 C1 C2 Ir1 2.9(5)
B5 C1 C2 Ir1 151.2(4)
B4 C1 C2 Ir1 -139.8(4)
B6 C1 C2 Ir1 112.8(4)
B3 C1 C2 Ir1 -102.3(3)
C3 C1 B3 C2 -107.6(4)
B5 C1 B3 C2 104.7(4)
B4 C1 B3 C2 141.0(4)
B6 C1 B3 C2 34.0(4)
C3 C1 B3 B8 -146.0(4)
B5 C1 B3 B8 66.3(5)
C2 C1 B3 B8 -38.4(3)
B4 C1 B3 B8 102.6(4)
B6 C1 B3 B8 -4.4(5)
C3 C1 B3 B9 151.7(4)
B5 C1 B3 B9 4.0(5)
C2 C1 B3 B9 -100.7(4)
B4 C1 B3 B9 40.4(4)
B6 C1 B3 B9 -66.6(5)
C3 C1 B3 B4 111.4(5)
B5 C1 B3 B4 -36.4(4)
C2 C1 B3 B4 -141.0(4)
B6 C1 B3 B4 -107.0(4)
B8 C2 B3 C1 -134.6(3)
B7 C2 B3 C1 -97.2(4)
B6 C2 B3 C1 -31.8(3)
Ir1 C2 B3 C1 109.5(3)
C1 C2 B3 B8 134.6(3)
B7 C2 B3 B8 37.4(4)
B6 C2 B3 B8 102.8(4)
Ir1 C2 B3 B8 -115.8(3)
C1 C2 B3 B9 96.8(4)
B8 C2 B3 B9 -37.8(4)
B7 C2 B3 B9 -0.4(5)
B6 C2 B3 B9 65.0(4)
Ir1 C2 B3 B9 -153.7(3)
C1 C2 B3 B4 33.9(3)
B8 C2 B3 B4 -100.7(4)
B7 C2 B3 B4 -63.3(4)
B6 C2 B3 B4 2.1(4)
Ir1 C2 B3 B4 143.4(3)
C3 C1 B4 B5 113.0(5)
C2 C1 B4 B5 -105.5(4)
B6 C1 B4 B5 -36.5(4)
B3 C1 B4 B5 -142.7(4)
C3 C1 B4 B9 -144.5(4)
B5 C1 B4 B9 102.5(4)
C2 C1 B4 B9 -3.0(5)
B6 C1 B4 B9 66.0(5)
B3 C1 B4 B9 -40.2(4)
C3 C1 B4 B10 153.0(4)
B5 C1 B4 B10 40.0(4)
C2 C1 B4 B10 -65.5(4)
B6 C1 B4 B10 3.5(5)
B3 C1 B4 B10 -102.6(4)
C3 C1 B4 B3 -104.3(4)
B5 C1 B4 B3 142.7(4)
C2 C1 B4 B3 37.1(3)
B6 C1 B4 B3 106.2(4)
C2 B3 B4 C1 -34.0(3)
B8 B3 B4 C1 -95.1(4)
B9 B3 B4 C1 -133.5(4)
C1 B3 B4 B5 32.9(3)
C2 B3 B4 B5 -1.2(5)
B8 B3 B4 B5 -62.3(5)
B9 B3 B4 B5 -100.7(5)
C1 B3 B4 B9 133.5(4)
C2 B3 B4 B9 99.5(4)
B8 B3 B4 B9 38.4(4)
C1 B3 B4 B10 96.3(5)
C2 B3 B4 B10 62.3(5)
B8 B3 B4 B10 1.2(6)
B9 B3 B4 B10 -37.2(4)
C3 C1 B5 B11 148.3(5)
C2 C1 B5 B11 2.0(6)
B4 C1 B5 B11 -103.0(5)
B6 C1 B5 B11 40.0(4)
B3 C1 B5 B11 -66.6(5)
C3 C1 B5 B4 -108.7(6)
C2 C1 B5 B4 105.1(4)
B6 C1 B5 B4 143.0(4)
B3 C1 B5 B4 36.5(4)
C3 C1 B5 B10 -149.1(5)
C2 C1 B5 B10 64.6(5)
B4 C1 B5 B10 -40.4(4)
B6 C1 B5 B10 102.6(4)
B3 C1 B5 B10 -3.9(6)
C3 C1 B5 B6 108.3(6)
C2 C1 B5 B6 -38.0(4)
B4 C1 B5 B6 -143.0(4)
B3 C1 B5 B6 -106.6(4)
B9 B4 B5 C1 -96.0(4)
B10 B4 B5 C1 -134.1(4)
B3 B4 B5 C1 -33.1(3)
C1 B4 B5 B11 96.6(4)
B9 B4 B5 B11 0.6(5)
B10 B4 B5 B11 -37.4(4)
B3 B4 B5 B11 63.5(5)
C1 B4 B5 B10 134.1(4)
B9 B4 B5 B10 38.0(4)
B3 B4 B5 B10 101.0(4)
C1 B4 B5 B6 32.9(3)
B9 B4 B5 B6 -63.1(5)
B10 B4 B5 B6 -101.1(4)
B3 B4 B5 B6 -0.2(5)
C3 C1 B6 B7 144.3(4)
B5 C1 B6 B7 -102.3(4)
C2 C1 B6 B7 38.1(3)
B4 C1 B6 B7 -66.0(5)
B3 C1 B6 B7 4.2(5)
C3 C1 B6 C2 106.1(4)
B5 C1 B6 C2 -140.4(4)
B4 C1 B6 C2 -104.2(4)
B3 C1 B6 C2 -33.9(4)
C3 C1 B6 B11 -152.8(4)
B5 C1 B6 B11 -39.3(4)
C2 C1 B6 B11 101.1(4)
B4 C1 B6 B11 -3.1(5)
B3 C1 B6 B11 67.2(5)
C3 C1 B6 B5 -113.5(5)
C2 C1 B6 B5 140.4(4)
B4 C1 B6 B5 36.2(4)
B3 C1 B6 B5 106.5(4)
B8 C2 B6 C1 97.8(4)
B7 C2 B6 C1 135.3(4)
B3 C2 B6 C1 31.9(3)
Ir1 C2 B6 C1 -105.5(3)
C1 C2 B6 B7 -135.3(4)
B8 C2 B6 B7 -37.5(4)
B3 C2 B6 B7 -103.3(4)
Ir1 C2 B6 B7 119.3(4)
C1 C2 B6 B11 -96.0(4)
B8 C2 B6 B11 1.8(5)
B7 C2 B6 B11 39.2(4)
B3 C2 B6 B11 -64.1(5)
Ir1 C2 B6 B11 158.5(3)
C1 C2 B6 B5 -34.1(3)
B8 C2 B6 B5 63.7(5)
B7 C2 B6 B5 101.1(4)
B3 C2 B6 B5 -2.2(4)
Ir1 C2 B6 B5 -139.6(3)
B11 B5 B6 C1 -134.2(4)
B4 B5 B6 C1 -33.0(4)
B10 B5 B6 C1 -97.1(4)
C1 B5 B6 B7 95.6(4)
B11 B5 B6 B7 -38.5(4)
B4 B5 B6 B7 62.7(5)
B10 B5 B6 B7 -1.5(5)
C1 B5 B6 C2 34.4(3)
B11 B5 B6 C2 -99.8(4)
B4 B5 B6 C2 1.4(5)
B10 B5 B6 C2 -62.7(5)
C1 B5 B6 B11 134.2(4)
B4 B5 B6 B11 101.2(4)
B10 B5 B6 B11 37.0(4)
C1 C2 B7 B8 -100.5(4)
B3 C2 B7 B8 -37.3(4)
B6 C2 B7 B8 -139.6(4)
Ir1 C2 B7 B8 110.9(4)
C1 C2 B7 B6 39.1(4)
B8 C2 B7 B6 139.6(4)
B3 C2 B7 B6 102.3(4)
Ir1 C2 B7 B6 -109.5(4)
C1 C2 B7 B12 -62.6(5)
B8 C2 B7 B12 37.9(4)
B3 C2 B7 B12 0.6(5)
B6 C2 B7 B12 -101.7(5)
Ir1 C2 B7 B12 148.8(4)
C1 C2 B7 B11 0.1(5)
B8 C2 B7 B11 100.6(5)
B3 C2 B7 B11 63.3(5)
B6 C2 B7 B11 -39.0(4)
Ir1 C2 B7 B11 -148.5(4)
C1 B6 B7 C2 -38.2(3)
B11 B6 B7 C2 -136.1(5)
B5 B6 B7 C2 -98.3(4)
C1 B6 B7 B8 -2.2(5)
C2 B6 B7 B8 35.9(4)
B11 B6 B7 B8 -100.1(5)
B5 B6 B7 B8 -62.4(5)
C1 B6 B7 B12 61.3(5)
C2 B6 B7 B12 99.5(4)
B11 B6 B7 B12 -36.6(4)
B5 B6 B7 B12 1.1(5)
C1 B6 B7 B11 97.9(5)
C2 B6 B7 B11 136.1(5)
B5 B6 B7 B11 37.7(4)
C1 C2 B8 B7 100.0(4)
B3 C2 B8 B7 139.8(4)
B6 C2 B8 B7 37.1(4)
Ir1 C2 B8 B7 -119.5(4)
C1 C2 B8 B3 -39.9(3)
B7 C2 B8 B3 -139.8(4)
B6 C2 B8 B3 -102.7(4)
Ir1 C2 B8 B3 100.7(4)
C1 C2 B8 B12 61.4(5)
B7 C2 B8 B12 -38.5(4)
B3 C2 B8 B12 101.3(5)
B6 C2 B8 B12 -1.4(6)
Ir1 C2 B8 B12 -158.0(4)
C1 C2 B8 B9 -1.8(5)
B7 C2 B8 B9 -101.7(4)
B3 C2 B8 B9 38.1(4)
B6 C2 B8 B9 -64.7(5)
Ir1 C2 B8 B9 138.8(4)
B6 B7 B8 C2 -36.7(4)
B12 B7 B8 C2 -137.2(4)
B11 B7 B8 C2 -100.2(4)
C2 B7 B8 B3 36.5(4)
B6 B7 B8 B3 -0.3(5)
B12 B7 B8 B3 -100.7(4)
B11 B7 B8 B3 -63.8(5)
C2 B7 B8 B12 137.2(4)
B6 B7 B8 B12 100.5(4)
B11 B7 B8 B12 37.0(4)
C2 B7 B8 B9 100.2(4)
B6 B7 B8 B9 63.5(5)
B12 B7 B8 B9 -37.0(4)
B11 B7 B8 B9 0.0(5)
C1 B3 B8 C2 38.6(3)
B9 B3 B8 C2 137.4(4)
B4 B3 B8 C2 99.1(4)
C1 B3 B8 B7 2.6(5)
C2 B3 B8 B7 -35.9(4)
B9 B3 B8 B7 101.4(4)
B4 B3 B8 B7 63.2(5)
C1 B3 B8 B12 -61.9(5)
C2 B3 B8 B12 -100.5(5)
B9 B3 B8 B12 36.9(4)
B4 B3 B8 B12 -1.4(6)
C1 B3 B8 B9 -98.8(4)
C2 B3 B8 B9 -137.4(4)
B4 B3 B8 B9 -38.3(4)
C1 B3 B9 B12 60.8(5)
C2 B3 B9 B12 0.0(5)
B8 B3 B9 B12 -36.8(4)
B4 B3 B9 B12 100.3(5)
C1 B3 B9 B8 97.6(4)
C2 B3 B9 B8 36.8(4)
B4 B3 B9 B8 137.1(5)
C1 B3 B9 B4 -39.5(4)
C2 B3 B9 B4 -100.2(4)
B8 B3 B9 B4 -137.1(5)
C1 B3 B9 B10 -2.3(5)
C2 B3 B9 B10 -63.1(5)
B8 B3 B9 B10 -99.9(5)
B4 B3 B9 B10 37.2(4)
C2 B8 B9 B12 100.3(4)
B7 B8 B9 B12 37.4(4)
B3 B8 B9 B12 138.7(4)
C2 B8 B9 B3 -38.4(4)
B7 B8 B9 B3 -101.4(4)
B12 B8 B9 B3 -138.7(4)
C2 B8 B9 B4 0.0(5)
B7 B8 B9 B4 -63.0(5)
B3 B8 B9 B4 38.4(4)
B12 B8 B9 B4 -100.3(5)
C2 B8 B9 B10 63.2(5)
B7 B8 B9 B10 0.3(5)
B3 B8 B9 B10 101.6(4)
B12 B8 B9 B10 -37.1(4)
C1 B4 B9 B12 -61.2(5)
B5 B4 B9 B12 -0.4(5)
B10 B4 B9 B12 37.5(4)
B3 B4 B9 B12 -101.1(5)
C1 B4 B9 B3 39.9(4)
B5 B4 B9 B3 100.7(4)
B10 B4 B9 B3 138.6(5)
C1 B4 B9 B8 1.8(5)
B5 B4 B9 B8 62.6(5)
B10 B4 B9 B8 100.5(5)
B3 B4 B9 B8 -38.1(4)
C1 B4 B9 B10 -98.7(5)
B5 B4 B9 B10 -37.9(4)
B3 B4 B9 B10 -138.6(5)
C1 B5 B10 B12 -60.5(5)
B11 B5 B10 B12 38.2(4)
B4 B5 B10 B12 -100.2(4)
B6 B5 B10 B12 1.3(6)
C1 B5 B10 B11 -98.7(4)
B4 B5 B10 B11 -138.4(4)
B6 B5 B10 B11 -36.9(4)
C1 B5 B10 B4 39.7(4)
B11 B5 B10 B4 138.4(4)
B6 B5 B10 B4 101.5(4)
C1 B5 B10 B9 2.2(6)
B11 B5 B10 B9 100.9(4)
B4 B5 B10 B9 -37.5(4)
B6 B5 B10 B9 63.9(5)
C1 B4 B10 B12 61.0(5)
B5 B4 B10 B12 100.2(5)
B9 B4 B10 B12 -37.4(4)
B3 B4 B10 B12 -0.6(6)
C1 B4 B10 B11 -2.4(5)
B5 B4 B10 B11 36.8(4)
B9 B4 B10 B11 -100.8(4)
B3 B4 B10 B11 -64.0(5)
C1 B4 B10 B5 -39.2(3)
B9 B4 B10 B5 -137.6(5)
B3 B4 B10 B5 -100.7(5)
C1 B4 B10 B9 98.4(4)
B5 B4 B10 B9 137.6(5)
B3 B4 B10 B9 36.9(4)
B3 B9 B10 B12 100.3(5)
B8 B9 B10 B12 37.2(4)
B4 B9 B10 B12 137.7(5)
B12 B9 B10 B11 -37.6(4)
B3 B9 B10 B11 62.7(5)
B8 B9 B10 B11 -0.4(5)
B4 B9 B10 B11 100.1(4)
B12 B9 B10 B5 -100.2(5)
B3 B9 B10 B5 0.1(6)
B8 B9 B10 B5 -63.0(5)
B4 B9 B10 B5 37.5(4)
B12 B9 B10 B4 -137.7(5)
B3 B9 B10 B4 -37.4(4)
B8 B9 B10 B4 -100.5(4)
C1 B5 B11 B10 99.4(4)
B4 B5 B11 B10 37.5(4)
B6 B5 B11 B10 138.8(4)
C1 B5 B11 B6 -39.5(4)
B4 B5 B11 B6 -101.3(4)
B10 B5 B11 B6 -138.8(4)
C1 B5 B11 B12 61.3(5)
B4 B5 B11 B12 -0.6(5)
B10 B5 B11 B12 -38.1(4)
B6 B5 B11 B12 100.7(4)
C1 B5 B11 B7 -1.8(6)
B4 B5 B11 B7 -63.7(5)
B10 B5 B11 B7 -101.2(5)
B6 B5 B11 B7 37.6(4)
B12 B10 B11 B5 -137.1(4)
B4 B10 B11 B5 -36.8(4)
B9 B10 B11 B5 -99.8(4)
B12 B10 B11 B6 -99.6(4)
B5 B10 B11 B6 37.5(4)
B4 B10 B11 B6 0.7(5)
B9 B10 B11 B6 -62.3(5)
B5 B10 B11 B12 137.1(4)
B4 B10 B11 B12 100.3(4)
B9 B10 B11 B12 37.3(4)
B12 B10 B11 B7 -36.9(4)
B5 B10 B11 B7 100.2(4)
B4 B10 B11 B7 63.4(5)
B9 B10 B11 B7 0.4(5)
C1 B6 B11 B5 38.6(4)
B7 B6 B11 B5 137.2(5)
C2 B6 B11 B5 99.2(4)
C1 B6 B11 B10 1.3(5)
B7 B6 B11 B10 99.9(4)
C2 B6 B11 B10 61.9(5)
B5 B6 B11 B10 -37.3(4)
C1 B6 B11 B12 -62.0(5)
B7 B6 B11 B12 36.6(4)
C2 B6 B11 B12 -1.4(6)
B5 B6 B11 B12 -100.6(5)
C1 B6 B11 B7 -98.6(4)
C2 B6 B11 B7 -38.0(4)
B5 B6 B11 B7 -137.2(5)
C2 B7 B11 B5 1.1(6)
B8 B7 B11 B5 63.4(5)
B6 B7 B11 B5 -38.4(4)
B12 B7 B11 B5 100.5(5)
C2 B7 B11 B10 -62.6(5)
B8 B7 B11 B10 -0.3(5)
B6 B7 B11 B10 -102.1(4)
B12 B7 B11 B10 36.8(4)
C2 B7 B11 B6 39.5(4)
B8 B7 B11 B6 101.8(4)
B12 B7 B11 B6 138.9(5)
C2 B7 B11 B12 -99.4(5)
B8 B7 B11 B12 -37.1(4)
B6 B7 B11 B12 -138.9(5)
C2 B8 B12 B9 -101.0(4)
B7 B8 B12 B9 -138.9(4)
B3 B8 B12 B9 -36.9(4)
C2 B8 B12 B10 -63.1(6)
B7 B8 B12 B10 -100.9(5)
B3 B8 B12 B10 1.0(6)
B9 B8 B12 B10 38.0(4)
C2 B8 B12 B11 0.5(6)
B7 B8 B12 B11 -37.3(4)
B3 B8 B12 B11 64.6(6)
B9 B8 B12 B11 101.6(5)
C2 B8 B12 B7 37.9(4)
B3 B8 B12 B7 102.0(5)
B9 B8 B12 B7 138.9(4)
B3 B9 B12 B8 36.8(4)
B4 B9 B12 B8 100.5(4)
B10 B9 B12 B8 138.2(4)
B3 B9 B12 B10 -101.4(4)
B8 B9 B12 B10 -138.2(4)
B4 B9 B12 B10 -37.7(4)
B3 B9 B12 B11 -63.7(5)
B8 B9 B12 B11 -100.5(4)
B4 B9 B12 B11 0.0(5)
B10 B9 B12 B11 37.7(4)
B3 B9 B12 B7 0.3(5)
B8 B9 B12 B7 -36.4(4)
B4 B9 B12 B7 64.1(5)
B10 B9 B12 B7 101.7(5)
B11 B10 B12 B8 100.2(5)
B5 B10 B12 B8 62.3(6)
B4 B10 B12 B8 -0.3(7)
B9 B10 B12 B8 -37.8(4)
B11 B10 B12 B9 138.0(4)
B5 B10 B12 B9 100.1(4)
B4 B10 B12 B9 37.5(4)
B5 B10 B12 B11 -37.9(4)
B4 B10 B12 B11 -100.5(5)
B9 B10 B12 B11 -138.0(4)
B11 B10 B12 B7 37.3(4)
B5 B10 B12 B7 -0.6(6)
B4 B10 B12 B7 -63.2(6)
B9 B10 B12 B7 -100.7(5)
B5 B11 B12 B8 -63.6(5)
B10 B11 B12 B8 -101.9(5)
B6 B11 B12 B8 0.5(6)
B7 B11 B12 B8 36.8(4)
B5 B11 B12 B9 0.3(5)
B10 B11 B12 B9 -38.0(4)
B6 B11 B12 B9 64.4(6)
B7 B11 B12 B9 100.7(4)
B5 B11 B12 B10 38.4(4)
B6 B11 B12 B10 102.5(5)
B7 B11 B12 B10 138.7(4)
B5 B11 B12 B7 -100.4(4)
B10 B11 B12 B7 -138.7(4)
B6 B11 B12 B7 -36.3(4)
C2 B7 B12 B8 -37.5(3)
B6 B7 B12 B8 -101.7(4)
B11 B7 B12 B8 -138.4(4)
C2 B7 B12 B9 -0.6(5)
B8 B7 B12 B9 36.9(4)
B6 B7 B12 B9 -64.7(5)
B11 B7 B12 B9 -101.5(5)
C2 B7 B12 B10 63.9(5)
B8 B7 B12 B10 101.3(5)
B6 B7 B12 B10 -0.3(6)
B11 B7 B12 B10 -37.1(4)
C2 B7 B12 B11 100.9(4)
B8 B7 B12 B11 138.4(4)
B6 B7 B12 B11 36.7(4)
C4 N1 C3 C1 175.5(5)
C4 N1 C3 S1 -3.9(8)
B5 C1 C3 N1 39.7(8)
C2 C1 C3 N1 -174.8(5)
B4 C1 C3 N1 -34.3(7)
B6 C1 C3 N1 114.3(6)
B3 C1 C3 N1 -105.5(6)
B5 C1 C3 S1 -140.8(4)
C2 C1 C3 S1 4.7(6)
B4 C1 C3 S1 145.2(4)
B6 C1 C3 S1 -66.3(5)
B3 C1 C3 S1 73.9(5)
C10 S1 C3 N1 -105.7(5)
Ir1 S1 C3 N1 170.4(5)
C10 S1 C3 C1 74.8(4)
Ir1 S1 C3 C1 -9.1(4)
C3 N1 C4 C9 -57.9(9)
C3 N1 C4 C5 125.7(6)
C9 C4 C5 C6 3.9(10)
N1 C4 C5 C6 -179.6(6)
C4 C5 C6 C7 -2.9(11)
C5 C6 C7 C8 0.6(11)
C6 C7 C8 C9 0.8(11)
C5 C4 C9 C8 -2.6(10)
N1 C4 C9 C8 -178.9(6)
C7 C8 C9 C4 0.2(10)
C3 S1 C10 C11 -109.1(3)
Ir1 S1 C10 C11 -4.0(3)
C3 S1 C10 C12 71.9(4)
Ir1 S1 C10 C12 177.1(4)
C12 C10 C11 C14 8.6(7)
S1 C10 C11 C14 -170.4(3)
C12 C10 C11 Ir1 -176.2(4)
S1 C10 C11 Ir1 4.9(3)
C13 O1 C12 O2 -6.2(8)
C13 O1 C12 C10 173.7(5)
C11 C10 C12 O2 0.8(8)
S1 C10 C12 O2 179.5(4)
C11 C10 C12 O1 -179.1(5)
S1 C10 C12 O1 -0.4(6)
C15 O3 C14 O4 2.3(7)
C15 O3 C14 C11 178.6(4)
C10 C11 C14 O4 -111.0(6)
Ir1 C11 C14 O4 75.0(6)
C10 C11 C14 O3 72.7(5)
Ir1 C11 C14 O3 -101.3(5)
C20 C16 C17 C18 0.9(5)
C21 C16 C17 C18 -171.4(4)
Ir1 C16 C17 C18 61.4(3)
C20 C16 C17 C22 170.8(4)
C21 C16 C17 C22 -1.5(7)
Ir1 C16 C17 C22 -128.7(5)
C20 C16 C17 Ir1 -60.5(3)
C21 C16 C17 Ir1 127.2(5)
C16 C17 C18 C19 -1.7(5)
C22 C17 C18 C19 -172.0(4)
Ir1 C17 C18 C19 61.8(3)
C16 C17 C18 C23 173.9(4)
C22 C17 C18 C23 3.6(7)
Ir1 C17 C18 C23 -122.7(5)
C16 C17 C18 Ir1 -63.4(3)
C22 C17 C18 Ir1 126.3(4)
C17 C18 C19 C20 1.8(5)
C23 C18 C19 C20 -173.7(5)
Ir1 C18 C19 C20 64.3(3)
C17 C18 C19 C24 174.5(4)
C23 C18 C19 C24 -1.1(8)
Ir1 C18 C19 C24 -123.0(5)
C17 C18 C19 Ir1 -62.5(3)
C23 C18 C19 Ir1 122.0(5)
C17 C16 C20 C19 0.2(5)
C21 C16 C20 C19 172.6(4)
Ir1 C16 C20 C19 -59.7(3)
C17 C16 C20 C25 -179.2(4)
C21 C16 C20 C25 -6.8(8)
Ir1 C16 C20 C25 120.9(5)
C17 C16 C20 Ir1 60.0(3)
C21 C16 C20 Ir1 -127.6(5)
C18 C19 C20 C16 -1.3(6)
C24 C19 C20 C16 -173.7(4)
Ir1 C19 C20 C16 62.0(3)
C18 C19 C20 C25 178.2(4)
C24 C19 C20 C25 5.7(8)
Ir1 C19 C20 C25 -118.6(5)
C18 C19 C20 Ir1 -63.2(3)
C24 C19 C20 Ir1 124.3(5)
